data_7032162
loop_
_publ_author_name
'Edwards, Peter G.'
'Mahon, Mary F.'
'Newman, Paul D.'
'Reixach, Elisenda'
'Zhang, Wenjian'

_publ_section_title
;
 Manganese(i) templates for the construction of benzannulated
 triphosphamacrocycles.
;
_journal_issue 41
_journal_name_full 'Dalton transactions (Cambridge, England : 2003)'
_journal_page_first 15646
_journal_page_last 15655
_journal_paper_doi 10.1039/c4dt02203c
_journal_volume 43
_journal_year 2014
_chemical_formula_sum 'C28 H20 F6 Mn O6 P3 S'
_chemical_formula_weight 746.35
_chemical_name_systematic
; 
 ? 
;
_space_group_IT_number 14
_symmetry_cell_setting monoclinic
_symmetry_space_group_name_Hall '-P 2ybc'
_symmetry_space_group_name_H-M 'P 1 21/c 1'
_atom_sites_solution_hydrogens geom
_atom_sites_solution_primary direct
_atom_sites_solution_secondary difmap
_audit_creation_method SHELXL-97
_cell_angle_alpha 90.00
_cell_angle_beta 100.439(1)
_cell_angle_gamma 90.00
_cell_formula_units_Z 4
_cell_length_a 10.8280(1)
_cell_length_b 14.9880(1)
_cell_length_c 19.0140(2)
_cell_measurement_reflns_used 50760
_cell_measurement_temperature 150(2)
_cell_measurement_theta_max 27.485
_cell_measurement_theta_min 2.910
_cell_volume 3034.71(5)
_computing_cell_refinement 'HKL Scalepack (Otwinowski & Minor 1997)'
_computing_data_collection 'Collect (Bruker AXS BV, 1997-2004)'
_computing_data_reduction 'Denzo & Scalepack (Otwinowski & Minor,1997)'
_computing_molecular_graphics 'ORTEX (P.McArdle, 1995)'
_computing_publication_material 'SHELXL-97/2 (Sheldrick,1997)'
_computing_structure_refinement 'SHELXL-97 (Sheldrick, 1997)'
_computing_structure_solution 'SHELXS-97 (Sheldrick, 1990)'
_diffrn_ambient_temperature 150(2)
_diffrn_measured_fraction_theta_full 0.995
_diffrn_measured_fraction_theta_max 0.995
_diffrn_radiation_monochromator graphite
_diffrn_radiation_source 'fine-focus sealed tube'
_diffrn_radiation_type MoK\a
_diffrn_radiation_wavelength 0.71073
_diffrn_reflns_av_R_equivalents 0.0467
_diffrn_reflns_av_sigmaI/netI 0.0293
_diffrn_reflns_limit_h_max 14
_diffrn_reflns_limit_h_min -14
_diffrn_reflns_limit_k_max 19
_diffrn_reflns_limit_k_min -19
_diffrn_reflns_limit_l_max 24
_diffrn_reflns_limit_l_min -23
_diffrn_reflns_number 43985
_diffrn_reflns_theta_full 27.47
_diffrn_reflns_theta_max 27.47
_diffrn_reflns_theta_min 3.60
_exptl_absorpt_coefficient_mu 0.741
_exptl_absorpt_correction_T_max 0.89
_exptl_absorpt_correction_T_min 0.85
_exptl_absorpt_correction_type multi-scan
_exptl_absorpt_process_details
;
multi-scan from symmetry-related measurements 
 Sortav (Blessing 1995)
;
_exptl_crystal_colour Colourless
_exptl_crystal_density_diffrn 1.634
_exptl_crystal_density_method 'not measured'
_exptl_crystal_description Irregular
_exptl_crystal_F_000 1504
_exptl_crystal_size_max 0.20
_exptl_crystal_size_mid 0.15
_exptl_crystal_size_min 0.15
_refine_diff_density_max 0.419
_refine_diff_density_min -0.486
_refine_diff_density_rms 0.073
_refine_ls_extinction_method none
_refine_ls_goodness_of_fit_ref 1.047
_refine_ls_hydrogen_treatment mixed
_refine_ls_matrix_type full
_refine_ls_number_parameters 422
_refine_ls_number_reflns 6913
_refine_ls_number_restraints 6
_refine_ls_restrained_S_all 1.046
_refine_ls_R_factor_all 0.0431
_refine_ls_R_factor_gt 0.0335
_refine_ls_shift/su_max 0.001
_refine_ls_shift/su_mean 0.000
_refine_ls_structure_factor_coef Fsqd
_refine_ls_weighting_details 'calc w=1/[\s^2^(Fo^2^)+(0.0405P)^2^+1.8688P] where P=(Fo^2^+2Fc^2^)/3'
_refine_ls_weighting_scheme calc
_refine_ls_wR_factor_gt 0.0808
_refine_ls_wR_factor_ref 0.0860
_reflns_number_gt 5878
_reflns_number_total 6913
_reflns_threshold_expression >2sigma(I)
_cod_data_source_file c4dt02203c1.cif
_cod_data_source_block cpd5-cardiff3
_cod_depositor_comments
;
The following automatic conversions were performed:

'_symmetry_cell_setting' value 'Monoclinic' changed to 'monoclinic'
according to
/usr/data/users/saulius/crontab/automatic-downloads/rss-feeds/RSC/lib/dictionaries/cif_core.dic
dictionary named 'cif_core.dic' version 2.4.2 from
2011-04-26.

'_exptl_absorpt_correction_type' value 'Multi-Scan'
changed to 'multi-scan' according to
/usr/data/users/saulius/crontab/automatic-downloads/rss-feeds/RSC/lib/dictionaries/cif_core.dic
dictionary named 'cif_core.dic' version 2.4.2 from 2011-04-26.

Automatic conversion script
Id: cif_fix_values 2281 2013-09-26 08:29:07Z andrius 

 Adding full bibliography for 7032160--7032164.cif.
;
_cod_original_sg_symbol_H-M P21/c
_cod_database_code 7032162

loop_
_symmetry_equiv_pos_as_xyz
'x, y, z'
'-x, y+1/2, -z+1/2'
'-x, -y, -z'
'x, -y-1/2, z-1/2'

loop_
_atom_site_label
_atom_site_type_symbol
_atom_site_fract_x
_atom_site_fract_y
_atom_site_fract_z
_atom_site_U_iso_or_equiv
_atom_site_adp_type
_atom_site_occupancy
_atom_site_symmetry_multiplicity
_atom_site_calc_flag
_atom_site_refinement_flags
Mn1 Mn 0.82648(2) 0.330211(17) 0.388857(13) 0.01960(8) Uani 1 1 d .
S1 S 1.33359(4) 0.26980(3) 0.50930(2) 0.02487(11) Uani 1 1 d .
P1 P 0.93489(4) 0.20212(3) 0.42898(2) 0.02230(11) Uani 1 1 d D
P2 P 0.65777(4) 0.23762(3) 0.38831(3) 0.02562(11) Uani 1 1 d D
P3 P 0.85400(4) 0.29848(3) 0.27030(2) 0.01791(10) Uani 1 1 d .
F1 F 0.93566(11) 0.24249(8) 0.13308(6) 0.0333(3) Uani 1 1 d .
F2 F 0.91594(12) 0.49197(8) 0.27348(7) 0.0394(3) Uani 1 1 d .
F3 F 0.57629(10) 0.27129(7) 0.21994(6) 0.0306(3) Uani 1 1 d .
F4 F 1.33561(16) 0.41212(9) 0.42956(7) 0.0571(4) Uani 1 1 d .
F5 F 1.50446(13) 0.39244(10) 0.50733(9) 0.0586(4) Uani 1 1 d .
F6 F 1.33827(16) 0.44021(9) 0.53944(8) 0.0544(4) Uani 1 1 d .
O1 O 0.78993(15) 0.37670(11) 0.53545(7) 0.0389(4) Uani 1 1 d .
O2 O 0.65372(15) 0.47371(10) 0.32551(8) 0.0407(4) Uani 1 1 d .
O3 O 1.04205(14) 0.45558(10) 0.42091(9) 0.0415(4) Uani 1 1 d .
O6 O 1.38567(15) 0.25359(10) 0.58303(8) 0.0374(3) Uani 1 1 d .
O25 O 1.38890(16) 0.22011(10) 0.45817(8) 0.0428(4) Uani 1 1 d .
O47 O 1.19859(14) 0.27406(12) 0.49350(8) 0.0416(4) Uani 1 1 d .
C1 C 0.96296(18) 0.40526(13) 0.40589(10) 0.0274(4) Uani 1 1 d .
C2 C 0.72087(18) 0.41910(13) 0.35085(10) 0.0269(4) Uani 1 1 d .
C3 C 0.80505(18) 0.35814(13) 0.47986(10) 0.0276(4) Uani 1 1 d .
C4 C 0.83189(18) 0.10506(12) 0.41514(9) 0.0250(4) Uani 1 1 d .
C5 C 0.8756(2) 0.01711(13) 0.42240(10) 0.0333(4) Uani 1 1 d .
H5 H 0.9631 0.0053 0.4344 0.040 Uiso 1 1 calc R
C6 C 0.7900(2) -0.05264(14) 0.41195(11) 0.0407(5) Uani 1 1 d .
H6 H 0.8192 -0.1124 0.4174 0.049 Uiso 1 1 calc R
C7 C 0.6623(2) -0.03609(15) 0.39363(12) 0.0426(6) Uani 1 1 d .
H7 H 0.6048 -0.0845 0.3867 0.051 Uiso 1 1 calc R
C8 C 0.6184(2) 0.05024(15) 0.38535(11) 0.0364(5) Uani 1 1 d .
H8 H 0.5309 0.0615 0.3722 0.044 Uiso 1 1 calc R
C9 C 0.70377(18) 0.12138(13) 0.39643(10) 0.0271(4) Uani 1 1 d .
C10 C 1.01380(16) 0.27847(11) 0.25429(9) 0.0202(3) Uani 1 1 d .
C11 C 1.03552(17) 0.25357(12) 0.18687(10) 0.0246(4) Uani 1 1 d .
C12 C 1.15250(18) 0.23942(13) 0.17074(10) 0.0290(4) Uani 1 1 d .
H12 H 1.1622 0.2211 0.1242 0.035 Uiso 1 1 calc R
C13 C 1.25610(18) 0.25273(14) 0.22435(11) 0.0307(4) Uani 1 1 d .
H13 H 1.3382 0.2445 0.2144 0.037 Uiso 1 1 calc R
C14 C 1.24053(18) 0.27786(13) 0.29212(10) 0.0276(4) Uani 1 1 d .
H14 H 1.3120 0.2868 0.3286 0.033 Uiso 1 1 calc R
C15 C 1.12064(17) 0.29003(12) 0.30714(9) 0.0224(4) Uani 1 1 d .
H15 H 1.1111 0.3065 0.3541 0.027 Uiso 1 1 calc R
C16 C 0.79973(17) 0.38241(12) 0.20068(10) 0.0243(4) Uani 1 1 d .
C17 C 0.83722(19) 0.47055(13) 0.21174(11) 0.0304(4) Uani 1 1 d .
C18 C 0.7994(2) 0.53807(14) 0.16340(13) 0.0408(5) Uani 1 1 d .
H18 H 0.8261 0.5978 0.1737 0.049 Uiso 1 1 calc R
C19 C 0.7220(2) 0.51709(16) 0.09989(13) 0.0447(6) Uani 1 1 d .
H19 H 0.6945 0.5627 0.0660 0.054 Uiso 1 1 calc R
C20 C 0.6841(2) 0.42983(16) 0.08520(12) 0.0416(5) Uani 1 1 d .
H20 H 0.6314 0.4156 0.0410 0.050 Uiso 1 1 calc R
C21 C 0.7231(2) 0.36276(14) 0.13509(10) 0.0317(4) Uani 1 1 d .
H21 H 0.6974 0.3029 0.1244 0.038 Uiso 1 1 calc R
C22 C 0.77108(16) 0.19682(11) 0.23678(9) 0.0192(3) Uani 1 1 d .
C23 C 0.64194(17) 0.19372(12) 0.21786(9) 0.0232(4) Uani 1 1 d .
C24 C 0.57482(18) 0.11701(13) 0.19780(10) 0.0289(4) Uani 1 1 d .
H24 H 0.4861 0.1184 0.1837 0.035 Uiso 1 1 calc R
C25 C 0.64104(19) 0.03765(13) 0.19892(11) 0.0321(4) Uani 1 1 d .
H25 H 0.5971 -0.0166 0.1863 0.038 Uiso 1 1 calc R
C26 C 0.77014(19) 0.03685(13) 0.21821(11) 0.0298(4) Uani 1 1 d .
H26 H 0.8146 -0.0179 0.2188 0.036 Uiso 1 1 calc R
C27 C 0.83549(17) 0.11557(12) 0.23675(9) 0.0239(4) Uani 1 1 d .
H27 H 0.9245 0.1144 0.2495 0.029 Uiso 1 1 calc R
C28 C 1.3806(2) 0.38458(13) 0.49546(10) 0.0315(4) Uani 1 1 d .
H2A H 0.601(2) 0.2475(15) 0.4412(10) 0.039(6) Uiso 1 1 d D
H2B H 0.5601(18) 0.2374(15) 0.3384(10) 0.037(6) Uiso 1 1 d D
H1A H 0.982(2) 0.1970(15) 0.4966(8) 0.033(6) Uiso 1 1 d D
H1B H 1.0279(18) 0.1742(15) 0.4012(11) 0.036(6) Uiso 1 1 d D

loop_
_atom_site_aniso_label
_atom_site_aniso_U_11
_atom_site_aniso_U_22
_atom_site_aniso_U_33
_atom_site_aniso_U_23
_atom_site_aniso_U_13
_atom_site_aniso_U_12
Mn1 0.01916(14) 0.01861(14) 0.02125(14) -0.00363(10) 0.00421(10) 0.00109(10)
S1 0.0277(2) 0.0249(2) 0.0228(2) -0.00123(17) 0.00680(18) -0.00711(18)
P1 0.0206(2) 0.0225(2) 0.0239(2) 0.00036(17) 0.00437(17) 0.00124(17)
P2 0.0201(2) 0.0289(3) 0.0292(3) -0.00190(19) 0.00825(19) -0.00107(18)
P3 0.0179(2) 0.0159(2) 0.0198(2) -0.00123(15) 0.00332(16) 0.00018(16)
F1 0.0279(6) 0.0492(7) 0.0220(6) -0.0090(5) 0.0025(4) -0.0010(5)
F2 0.0424(7) 0.0263(6) 0.0490(7) 0.0003(5) 0.0066(6) -0.0111(5)
F3 0.0215(6) 0.0277(6) 0.0403(6) -0.0044(5) -0.0004(5) 0.0049(4)
F4 0.0962(12) 0.0411(8) 0.0317(7) 0.0113(6) 0.0056(7) -0.0118(8)
F5 0.0382(8) 0.0390(8) 0.0994(12) -0.0013(8) 0.0148(8) -0.0170(6)
F6 0.0850(11) 0.0306(7) 0.0507(8) -0.0106(6) 0.0201(8) 0.0067(7)
O1 0.0489(9) 0.0435(9) 0.0248(7) -0.0062(6) 0.0076(6) 0.0094(7)
O2 0.0424(9) 0.0384(8) 0.0411(8) 0.0012(7) 0.0072(7) 0.0210(7)
O3 0.0346(8) 0.0333(8) 0.0553(10) -0.0140(7) 0.0045(7) -0.0108(7)
O6 0.0439(9) 0.0371(8) 0.0288(7) 0.0070(6) 0.0000(6) -0.0085(7)
O25 0.0560(10) 0.0317(8) 0.0470(9) -0.0111(7) 0.0260(8) -0.0084(7)
O47 0.0279(8) 0.0564(10) 0.0395(9) 0.0026(7) 0.0030(6) -0.0132(7)
C1 0.0285(10) 0.0246(9) 0.0288(10) -0.0056(7) 0.0046(8) 0.0042(8)
C2 0.0285(10) 0.0266(9) 0.0267(9) -0.0064(7) 0.0079(7) 0.0032(8)
C3 0.0270(10) 0.0266(9) 0.0284(10) -0.0023(7) 0.0026(8) 0.0051(8)
C4 0.0306(10) 0.0245(9) 0.0203(9) 0.0020(7) 0.0058(7) -0.0014(7)
C5 0.0441(12) 0.0269(10) 0.0274(10) 0.0046(8) 0.0029(8) 0.0023(9)
C6 0.0629(15) 0.0233(10) 0.0342(11) 0.0037(8) 0.0039(10) -0.0030(10)
C7 0.0582(15) 0.0305(11) 0.0367(12) 0.0048(9) 0.0026(10) -0.0178(10)
C8 0.0389(12) 0.0374(12) 0.0321(11) 0.0034(9) 0.0042(9) -0.0141(9)
C9 0.0317(10) 0.0283(10) 0.0219(9) 0.0009(7) 0.0068(7) -0.0046(8)
C10 0.0194(8) 0.0184(8) 0.0236(9) -0.0008(6) 0.0057(7) -0.0002(6)
C11 0.0226(9) 0.0275(9) 0.0234(9) -0.0021(7) 0.0038(7) -0.0008(7)
C12 0.0300(10) 0.0334(10) 0.0258(10) -0.0025(8) 0.0107(8) 0.0005(8)
C13 0.0216(9) 0.0355(11) 0.0374(11) -0.0020(8) 0.0119(8) 0.0001(8)
C14 0.0199(9) 0.0323(10) 0.0306(10) -0.0018(8) 0.0043(7) -0.0010(7)
C15 0.0223(9) 0.0218(9) 0.0232(9) -0.0015(7) 0.0047(7) -0.0010(7)
C16 0.0262(9) 0.0214(9) 0.0268(9) 0.0043(7) 0.0089(7) 0.0045(7)
C17 0.0313(10) 0.0256(10) 0.0371(11) 0.0039(8) 0.0138(8) 0.0018(8)
C18 0.0480(13) 0.0251(10) 0.0554(14) 0.0128(9) 0.0256(11) 0.0074(9)
C19 0.0551(15) 0.0400(13) 0.0448(13) 0.0231(10) 0.0243(11) 0.0215(11)
C20 0.0493(14) 0.0480(14) 0.0287(11) 0.0118(9) 0.0105(9) 0.0185(11)
C21 0.0384(11) 0.0305(10) 0.0265(10) 0.0040(8) 0.0066(8) 0.0085(9)
C22 0.0216(8) 0.0186(8) 0.0173(8) -0.0006(6) 0.0032(6) -0.0003(7)
C23 0.0230(9) 0.0212(9) 0.0247(9) -0.0033(7) 0.0026(7) 0.0013(7)
C24 0.0227(9) 0.0307(10) 0.0316(10) -0.0070(8) 0.0003(7) -0.0044(8)
C25 0.0346(11) 0.0262(10) 0.0358(11) -0.0104(8) 0.0075(8) -0.0093(8)
C26 0.0343(11) 0.0189(9) 0.0377(11) -0.0057(7) 0.0110(8) 0.0014(8)
C27 0.0228(9) 0.0215(9) 0.0267(9) -0.0015(7) 0.0032(7) 0.0016(7)
C28 0.0389(11) 0.0276(10) 0.0281(10) -0.0024(8) 0.0066(8) -0.0040(8)

loop_
_atom_type_symbol
_atom_type_description
_atom_type_scat_dispersion_real
_atom_type_scat_dispersion_imag
_atom_type_scat_source
C C 0.0033 0.0016 'International Tables Vol C Tables 4.2.6.8 and 6.1.1.4'
H H 0.0000 0.0000 'International Tables Vol C Tables 4.2.6.8 and 6.1.1.4'
O O 0.0106 0.0060 'International Tables Vol C Tables 4.2.6.8 and 6.1.1.4'
P P 0.1023 0.0942 'International Tables Vol C Tables 4.2.6.8 and 6.1.1.4'
Mn Mn 0.3368 0.7283 'International Tables Vol C Tables 4.2.6.8 and 6.1.1.4'
S S 0.1246 0.1234 'International Tables Vol C Tables 4.2.6.8 and 6.1.1.4'
F F 0.0171 0.0103 'International Tables Vol C Tables 4.2.6.8 and 6.1.1.4'

loop_
_geom_angle_atom_site_label_1
_geom_angle_atom_site_label_2
_geom_angle_atom_site_label_3
_geom_angle
C2 Mn1 C3 91.71(8)
C2 Mn1 C1 92.83(9)
C3 Mn1 C1 85.95(9)
C2 Mn1 P2 89.92(6)
C3 Mn1 P2 84.58(6)
C1 Mn1 P2 170.21(6)
C2 Mn1 P1 170.78(6)
C3 Mn1 P1 91.24(6)
C1 Mn1 P1 96.10(6)
P2 Mn1 P1 81.664(19)
C2 Mn1 P3 86.99(6)
C3 Mn1 P3 178.37(6)
C1 Mn1 P3 93.13(6)
P2 Mn1 P3 96.398(18)
P1 Mn1 P3 90.198(18)
O6 S1 O25 115.77(10)
O6 S1 O47 114.59(9)
O25 S1 O47 114.42(10)
O6 S1 C28 103.29(9)
O25 S1 C28 103.25(9)
O47 S1 C28 103.14(10)
C4 P1 Mn1 110.79(6)
C4 P1 H1A 102.6(10)
Mn1 P1 H1A 117.6(10)
C4 P1 H1B 100.6(10)
Mn1 P1 H1B 121.6(10)
H1A P1 H1B 100.9(14)
C9 P2 Mn1 112.05(7)
C9 P2 H2A 102.1(10)
Mn1 P2 H2A 115.1(10)
C9 P2 H2B 103.7(10)
Mn1 P2 H2B 123.5(10)
H2A P2 H2B 97.5(15)
C22 P3 C10 102.99(8)
C22 P3 C16 104.27(8)
C10 P3 C16 100.37(8)
C22 P3 Mn1 111.13(6)
C10 P3 Mn1 118.32(6)
C16 P3 Mn1 117.81(6)
O3 C1 Mn1 173.66(17)
O2 C2 Mn1 178.34(17)
O1 C3 Mn1 178.52(18)
C9 C4 C5 119.70(18)
C9 C4 P1 116.92(14)
C5 C4 P1 123.39(15)
C6 C5 C4 119.3(2)
C6 C5 H5 120.3
C4 C5 H5 120.3
C7 C6 C5 120.8(2)
C7 C6 H6 119.6
C5 C6 H6 119.6
C8 C7 C6 120.3(2)
C8 C7 H7 119.8
C6 C7 H7 119.8
C7 C8 C9 119.5(2)
C7 C8 H8 120.3
C9 C8 H8 120.3
C4 C9 C8 120.34(19)
C4 C9 P2 115.94(14)
C8 C9 P2 123.72(16)
C11 C10 C15 115.97(16)
C11 C10 P3 121.13(13)
C15 C10 P3 122.86(13)
F1 C11 C12 117.02(16)
F1 C11 C10 118.76(16)
C12 C11 C10 124.23(17)
C11 C12 C13 118.03(17)
C11 C12 H12 121.0
C13 C12 H12 121.0
C14 C13 C12 120.36(18)
C14 C13 H13 119.8
C12 C13 H13 119.8
C13 C14 C15 120.22(17)
C13 C14 H14 119.9
C15 C14 H14 119.9
C14 C15 C10 121.16(17)
C14 C15 H15 119.4
C10 C15 H15 119.4
C17 C16 C21 116.48(17)
C17 C16 P3 119.65(15)
C21 C16 P3 123.86(14)
F2 C17 C18 117.83(19)
F2 C17 C16 118.48(17)
C18 C17 C16 123.7(2)
C19 C18 C17 118.5(2)
C19 C18 H18 120.7
C17 C18 H18 120.7
C18 C19 C20 120.3(2)
C18 C19 H19 119.9
C20 C19 H19 119.9
C19 C20 C21 120.1(2)
C19 C20 H20 119.9
C21 C20 H20 119.9
C20 C21 C16 120.8(2)
C20 C21 H21 119.6
C16 C21 H21 119.6
C23 C22 C27 116.79(16)
C23 C22 P3 122.05(13)
C27 C22 P3 120.79(13)
F3 C23 C24 117.84(16)
F3 C23 C22 118.13(15)
C24 C23 C22 124.02(17)
C23 C24 C25 117.80(17)
C23 C24 H24 121.1
C25 C24 H24 121.1
C26 C25 C24 120.51(18)
C26 C25 H25 119.7
C24 C25 H25 119.7
C25 C26 C27 120.37(18)
C25 C26 H26 119.8
C27 C26 H26 119.8
C26 C27 C22 120.48(17)
C26 C27 H27 119.8
C22 C27 H27 119.8
F6 C28 F5 107.04(17)
F6 C28 F4 106.95(18)
F5 C28 F4 108.73(18)
F6 C28 S1 111.44(14)
F5 C28 S1 111.07(15)
F4 C28 S1 111.41(14)

loop_
_geom_bond_atom_site_label_1
_geom_bond_atom_site_label_2
_geom_bond_distance
Mn1 C2 1.8181(19)
Mn1 C3 1.8354(19)
Mn1 C1 1.839(2)
Mn1 P2 2.2927(5)
Mn1 P1 2.3068(5)
Mn1 P3 2.3749(5)
S1 O6 1.4339(15)
S1 O25 1.4387(15)
S1 O47 1.4394(16)
S1 C28 1.827(2)
P1 C4 1.8229(19)
P1 H1A 1.298(15)
P1 H1B 1.288(15)
P2 C9 1.811(2)
P2 H2A 1.282(16)
P2 H2B 1.287(16)
P3 C22 1.8238(17)
P3 C10 1.8350(18)
P3 C16 1.8433(18)
F1 C11 1.357(2)
F2 C17 1.358(2)
F3 C23 1.367(2)
F4 C28 1.326(2)
F5 C28 1.324(3)
F6 C28 1.321(2)
O1 C3 1.133(2)
O2 C2 1.142(2)
O3 C1 1.138(2)
C4 C9 1.390(3)
C4 C5 1.399(3)
C5 C6 1.388(3)
C5 H5 0.9500
C6 C7 1.385(3)
C6 H6 0.9500
C7 C8 1.378(3)
C7 H7 0.9500
C8 C9 1.402(3)
C8 H8 0.9500
C10 C11 1.395(2)
C10 C15 1.399(2)
C11 C12 1.373(3)
C12 C13 1.387(3)
C12 H12 0.9500
C13 C14 1.382(3)
C13 H13 0.9500
C14 C15 1.391(3)
C14 H14 0.9500
C15 H15 0.9500
C16 C17 1.387(3)
C16 C21 1.398(3)
C17 C18 1.379(3)
C18 C19 1.375(4)
C18 H18 0.9500
C19 C20 1.384(4)
C19 H19 0.9500
C20 C21 1.394(3)
C20 H20 0.9500
C21 H21 0.9500
C22 C23 1.380(2)
C22 C27 1.403(2)
C23 C24 1.377(3)
C24 C25 1.387(3)
C24 H24 0.9500
C25 C26 1.380(3)
C25 H25 0.9500
C26 C27 1.388(3)
C26 H26 0.9500
C27 H27 0.9500

loop_
_geom_torsion_atom_site_label_1
_geom_torsion_atom_site_label_2
_geom_torsion_atom_site_label_3
_geom_torsion_atom_site_label_4
_geom_torsion
C2 Mn1 P1 C4 -10.5(4)
C3 Mn1 P1 C4 98.11(9)
C1 Mn1 P1 C4 -175.83(9)
P2 Mn1 P1 C4 13.77(6)
P3 Mn1 P1 C4 -82.67(6)
C2 Mn1 P2 C9 162.28(9)
C3 Mn1 P2 C9 -106.00(9)
C1 Mn1 P2 C9 -91.4(4)
P1 Mn1 P2 C9 -13.94(7)
P3 Mn1 P2 C9 75.32(7)
C2 Mn1 P3 C22 -106.07(9)
C3 Mn1 P3 C22 -143(2)
C1 Mn1 P3 C22 161.26(8)
P2 Mn1 P3 C22 -16.50(6)
P1 Mn1 P3 C22 65.14(6)
C2 Mn1 P3 C10 135.12(9)
C3 Mn1 P3 C10 98(2)
C1 Mn1 P3 C10 42.45(9)
P2 Mn1 P3 C10 -135.31(7)
P1 Mn1 P3 C10 -53.67(7)
C2 Mn1 P3 C16 14.09(9)
C3 Mn1 P3 C16 -23(2)
C1 Mn1 P3 C16 -78.57(9)
P2 Mn1 P3 C16 103.67(7)
P1 Mn1 P3 C16 -174.69(7)
C2 Mn1 C1 O3 66.3(17)
C3 Mn1 C1 O3 -25.2(17)
P2 Mn1 C1 O3 -39.8(19)
P1 Mn1 C1 O3 -116.0(17)
P3 Mn1 C1 O3 153.4(17)
C3 Mn1 C2 O2 -149(7)
C1 Mn1 C2 O2 125(7)
P2 Mn1 C2 O2 -65(7)
P1 Mn1 C2 O2 -41(7)
P3 Mn1 C2 O2 32(7)
C2 Mn1 C3 O1 5(8)
C1 Mn1 C3 O1 98(8)
P2 Mn1 C3 O1 -84(8)
P1 Mn1 C3 O1 -166(8)
P3 Mn1 C3 O1 42(9)
Mn1 P1 C4 C9 -11.69(16)
Mn1 P1 C4 C5 168.29(14)
C9 C4 C5 C6 -1.1(3)
P1 C4 C5 C6 178.94(16)
C4 C5 C6 C7 0.8(3)
C5 C6 C7 C8 0.1(3)
C6 C7 C8 C9 -0.7(3)
C5 C4 C9 C8 0.5(3)
P1 C4 C9 C8 -179.55(14)
C5 C4 C9 P2 -179.85(14)
P1 C4 C9 P2 0.12(19)
C7 C8 C9 C4 0.4(3)
C7 C8 C9 P2 -179.21(16)
Mn1 P2 C9 C4 11.67(16)
Mn1 P2 C9 C8 -168.68(15)
C22 P3 C10 C11 52.62(16)
C16 P3 C10 C11 -54.80(16)
Mn1 P3 C10 C11 175.61(12)
C22 P3 C10 C15 -129.73(15)
C16 P3 C10 C15 122.85(15)
Mn1 P3 C10 C15 -6.74(17)
C15 C10 C11 F1 -179.12(16)
P3 C10 C11 F1 -1.3(2)
C15 C10 C11 C12 0.7(3)
P3 C10 C11 C12 178.54(16)
F1 C11 C12 C13 178.26(17)
C10 C11 C12 C13 -1.6(3)
C11 C12 C13 C14 1.2(3)
C12 C13 C14 C15 0.0(3)
C13 C14 C15 C10 -0.9(3)
C11 C10 C15 C14 0.5(3)
P3 C10 C15 C14 -177.23(14)
C22 P3 C16 C17 174.88(15)
C10 P3 C16 C17 -78.73(16)
Mn1 P3 C16 C17 51.19(17)
C22 P3 C16 C21 -6.39(18)
C10 P3 C16 C21 100.01(17)
Mn1 P3 C16 C21 -130.07(15)
C21 C16 C17 F2 -177.30(17)
P3 C16 C17 F2 1.5(2)
C21 C16 C17 C18 2.5(3)
P3 C16 C17 C18 -178.64(16)
F2 C17 C18 C19 178.49(18)
C16 C17 C18 C19 -1.3(3)
C17 C18 C19 C20 -0.3(3)
C18 C19 C20 C21 0.6(3)
C19 C20 C21 C16 0.6(3)
C17 C16 C21 C20 -2.1(3)
P3 C16 C21 C20 179.10(16)
C10 P3 C22 C23 -159.44(15)
C16 P3 C22 C23 -55.01(16)
Mn1 P3 C22 C23 72.89(15)
C10 P3 C22 C27 27.79(16)
C16 P3 C22 C27 132.23(14)
Mn1 P3 C22 C27 -99.87(14)
C27 C22 C23 F3 177.64(15)
P3 C22 C23 F3 4.6(2)
C27 C22 C23 C24 -1.6(3)
P3 C22 C23 C24 -174.60(15)
F3 C23 C24 C25 -177.06(17)
C22 C23 C24 C25 2.1(3)
C23 C24 C25 C26 -1.3(3)
C24 C25 C26 C27 0.0(3)
C25 C26 C27 C22 0.6(3)
C23 C22 C27 C26 0.1(3)
P3 C22 C27 C26 173.28(14)
O6 S1 C28 F6 -58.31(17)
O25 S1 C28 F6 -179.28(15)
O47 S1 C28 F6 61.31(17)
O6 S1 C28 F5 60.95(16)
O25 S1 C28 F5 -60.02(17)
O47 S1 C28 F5 -179.43(14)
O6 S1 C28 F4 -177.67(15)
O25 S1 C28 F4 61.36(18)
O47 S1 C28 F4 -58.05(17)
